data_7220161
loop_
_publ_author_name
'Hoffmann, Marie'
'Miaskiewicz, Sol\`ene'
'Weibel, Jean-Marc'
'Pale, Patrick'
'Blanc, Aurelien'

_publ_section_title
;
 Assigning Regioisomeric or Diastereoisomeric Relations of Problematic
 Trisubstituted Double-Bonds through Heteronuclear 2D Selective J-Resolved
 NMR Spectroscopy
;
_journal_name_full 'RSC Adv.'
_journal_paper_doi 10.1039/C5RA03228H
_journal_year 2015
_chemical_formula_moiety 'C17 H20 O3'
_chemical_formula_sum 'C17 H20 O3'
_chemical_formula_weight 272.33
_chemical_melting_point 308
_chemical_name_systematic '(E)-4-Methyl-3-oxo-1-phenylpenta-1,4-dien-2-yl pivalate '
_space_group_crystal_system monoclinic
_space_group_IT_number 14
_space_group_name_Hall '-P 2ybc'
_space_group_name_H-M_alt 'P 1 21/c 1'
_symmetry_space_group_name_Hall '-P 2ybc'
_symmetry_space_group_name_H-M 'P 1 21/c 1'
_atom_sites_solution_hydrogens geom
_audit_creation_method SHELXL-2013
_audit_update_record
;
2015-02-05 deposited with the CCDC.
2015-04-15 downloaded from the CCDC.
;
_cell_angle_alpha 90
_cell_angle_beta 106.889(4)
_cell_angle_gamma 90
_cell_formula_units_Z 4
_cell_length_a 9.3092(6)
_cell_length_b 17.6398(16)
_cell_length_c 9.9340(8)
_cell_measurement_reflns_used 7521
_cell_measurement_temperature 173(2)
_cell_measurement_theta_max 27.485
_cell_measurement_theta_min 0.998
_cell_volume 1560.9(2)
_computing_cell_refinement 'Denzo (Nonius B.V., 1998)'
_computing_data_collection 'Collect (Nonius B.V., 1998)'
_computing_data_reduction 'Denzo (Nonius B.V., 1998)'
_computing_molecular_graphics 'PLATON 98 (Spek, 1998)'
_computing_publication_material 'SHELXL-2013 (Sheldrick, 2013)'
_computing_structure_refinement 'SHELXL-2013 (Sheldrick, 2013)'
_computing_structure_solution 'SHELXS-2013 (Sheldrick, 2013)'
_diffrn_ambient_temperature 173(2)
_diffrn_measured_fraction_theta_full 0.999
_diffrn_measured_fraction_theta_max 0.993
_diffrn_measurement_device_type KappaCCD
_diffrn_measurement_method 'phi and omega scans'
_diffrn_radiation_monochromator graphite
_diffrn_radiation_type MoK\a
_diffrn_radiation_wavelength 0.71073
_diffrn_reflns_av_R_equivalents 0.1019
_diffrn_reflns_av_unetI/netI 0.1072
_diffrn_reflns_laue_measured_fraction_full 0.999
_diffrn_reflns_laue_measured_fraction_max 0.993
_diffrn_reflns_limit_h_max 12
_diffrn_reflns_limit_h_min -11
_diffrn_reflns_limit_k_max 22
_diffrn_reflns_limit_k_min -20
_diffrn_reflns_limit_l_max 12
_diffrn_reflns_limit_l_min -12
_diffrn_reflns_number 10436
_diffrn_reflns_point_group_measured_fraction_full 0.999
_diffrn_reflns_point_group_measured_fraction_max 0.993
_diffrn_reflns_theta_full 25.242
_diffrn_reflns_theta_max 27.373
_diffrn_reflns_theta_min 2.286
_diffrn_source 'sealed tube'
_exptl_absorpt_coefficient_mu 0.078
_exptl_absorpt_correction_type none
_exptl_crystal_colour colorless
_exptl_crystal_density_diffrn 1.159
_exptl_crystal_description plate
_exptl_crystal_F_000 584
_exptl_crystal_size_max 0.28
_exptl_crystal_size_mid 0.10
_exptl_crystal_size_min 0.05
_refine_diff_density_max 0.199
_refine_diff_density_min -0.261
_refine_diff_density_rms 0.054
_refine_ls_extinction_method none
_refine_ls_goodness_of_fit_ref 1.127
_refine_ls_hydrogen_treatment constr
_refine_ls_matrix_type full
_refine_ls_number_parameters 185
_refine_ls_number_reflns 3509
_refine_ls_number_restraints 0
_refine_ls_restrained_S_all 1.127
_refine_ls_R_factor_all 0.1594
_refine_ls_R_factor_gt 0.0846
_refine_ls_shift/su_max 0.000
_refine_ls_shift/su_mean 0.000
_refine_ls_structure_factor_coef Fsqd
_refine_ls_weighting_details 'w=1/[\s^2^(Fo^2^)+(0.0766P)^2^+0.2861P] where P=(Fo^2^+2Fc^2^)/3'
_refine_ls_weighting_scheme calc
_refine_ls_wR_factor_gt 0.1697
_refine_ls_wR_factor_ref 0.1971
_reflns_Friedel_coverage 0.000
_reflns_number_gt 2046
_reflns_number_total 3509
_reflns_threshold_expression 'I > 2\s(I)'
_cod_data_source_file c5ra03228h2.cif
_cod_data_source_block shelx
_cod_database_code 7220161
_shelx_space_group_comment
;
The symmetry employed for this shelxl refinement is uniquely defined
by the following loop, which should always be used as a source of
symmetry information in preference to the above space-group names.
They are only intended as comments.
;
_shelxl_version_number 2013-4

loop_
_space_group_symop_operation_xyz
'x, y, z'
'-x, y+1/2, -z+1/2'
'-x, -y, -z'
'x, -y-1/2, z-1/2'

loop_
_atom_site_label
_atom_site_type_symbol
_atom_site_fract_x
_atom_site_fract_y
_atom_site_fract_z
_atom_site_U_iso_or_equiv
_atom_site_adp_type
_atom_site_occupancy
_atom_site_site_symmetry_order
_atom_site_calc_flag
_atom_site_refinement_flags_posn
_atom_site_refinement_flags_adp
C1 C 0.8743(3) -0.13699(17) 0.6292(3) 0.0322(6) Uani 1 1 d . .
C2 C 0.9933(3) -0.16794(16) 0.5685(3) 0.0359(7) Uani 1 1 d . .
C3 C 0.9732(4) -0.1326(2) 0.4231(3) 0.0546(9) Uani 1 1 d . .
H3A H 0.8720 -0.1435 0.3622 0.082 Uiso 1 1 calc R U
H3B H 1.0475 -0.1541 0.3813 0.082 Uiso 1 1 calc R U
H3C H 0.9874 -0.0776 0.4328 0.082 Uiso 1 1 calc R U
C4 C 0.9761(4) -0.25334(18) 0.5534(4) 0.0522(9) Uani 1 1 d . .
H4A H 0.9880 -0.2761 0.6460 0.078 Uiso 1 1 calc R U
H4B H 1.0530 -0.2736 0.5136 0.078 Uiso 1 1 calc R U
H4C H 0.8763 -0.2655 0.4908 0.078 Uiso 1 1 calc R U
C5 C 1.1466(3) -0.1469(2) 0.6687(4) 0.0698(12) Uani 1 1 d . .
H5A H 1.1559 -0.0916 0.6754 0.105 Uiso 1 1 calc R U
H5B H 1.2260 -0.1675 0.6328 0.105 Uiso 1 1 calc R U
H5C H 1.1560 -0.1681 0.7621 0.105 Uiso 1 1 calc R U
C6 C 0.7933(3) -0.02349(16) 0.7114(3) 0.0313(6) Uani 1 1 d . .
C7 C 0.7144(3) 0.03689(17) 0.6500(3) 0.0362(7) Uani 1 1 d . .
H7 H 0.7030 0.0421 0.5523 0.043 Uiso 1 1 calc R U
C8 C 0.6424(3) 0.09650(16) 0.7114(3) 0.0326(7) Uani 1 1 d . .
C9 C 0.6922(3) 0.11855(16) 0.8515(3) 0.0348(7) Uani 1 1 d . .
H9 H 0.7764 0.0938 0.9134 0.042 Uiso 1 1 calc R U
C10 C 0.6212(3) 0.17603(17) 0.9024(3) 0.0395(7) Uani 1 1 d . .
H10 H 0.6553 0.1895 0.9991 0.047 Uiso 1 1 calc R U
C11 C 0.5013(3) 0.21379(17) 0.8135(3) 0.0436(8) Uani 1 1 d . .
H11 H 0.4520 0.2529 0.8487 0.052 Uiso 1 1 calc R U
C12 C 0.4534(3) 0.19450(18) 0.6731(4) 0.0494(8) Uani 1 1 d . .
H12 H 0.3725 0.2214 0.6110 0.059 Uiso 1 1 calc R U
C13 C 0.5222(3) 0.13643(18) 0.6222(3) 0.0429(7) Uani 1 1 d . .
H13 H 0.4875 0.1234 0.5253 0.052 Uiso 1 1 calc R U
C14 C 0.8246(3) -0.05265(15) 0.8584(3) 0.0326(6) Uani 1 1 d . .
C15 C 0.7019(3) -0.05920(16) 0.9262(3) 0.0368(7) Uani 1 1 d . .
C16 C 0.5603(3) -0.07091(19) 0.8464(4) 0.0500(9) Uani 1 1 d . .
H16A H 0.4831 -0.0796 0.8895 0.060 Uiso 1 1 calc R U
H16B H 0.5373 -0.0705 0.7468 0.060 Uiso 1 1 calc R U
C17 C 0.7484(4) -0.0587(2) 1.0814(3) 0.0581(10) Uani 1 1 d . .
H17A H 0.6612 -0.0692 1.1149 0.087 Uiso 1 1 calc R U
H17B H 0.7900 -0.0089 1.1155 0.087 Uiso 1 1 calc R U
H17C H 0.8249 -0.0978 1.1168 0.087 Uiso 1 1 calc R U
O1 O 0.7853(2) -0.17232(12) 0.6704(2) 0.0418(5) Uani 1 1 d . .
O2 O 0.8775(2) -0.05941(11) 0.6338(2) 0.0397(5) Uani 1 1 d . .
O3 O 0.9522(2) -0.07273(12) 0.9201(2) 0.0426(5) Uani 1 1 d . .

loop_
_atom_site_aniso_label
_atom_site_aniso_U_11
_atom_site_aniso_U_22
_atom_site_aniso_U_33
_atom_site_aniso_U_23
_atom_site_aniso_U_13
_atom_site_aniso_U_12
C1 0.0312(14) 0.0343(17) 0.0270(15) -0.0003(13) 0.0023(12) 0.0005(12)
C2 0.0330(14) 0.0349(18) 0.0400(17) -0.0039(14) 0.0113(13) 0.0016(13)
C3 0.067(2) 0.055(2) 0.053(2) -0.0019(17) 0.0355(17) -0.0026(18)
C4 0.0542(18) 0.038(2) 0.065(2) -0.0022(17) 0.0191(17) 0.0082(15)
C5 0.0351(16) 0.089(3) 0.079(3) -0.031(2) 0.0061(17) 0.0055(18)
C6 0.0278(13) 0.0318(16) 0.0381(16) -0.0014(13) 0.0155(12) -0.0004(12)
C7 0.0382(15) 0.0370(17) 0.0341(16) 0.0020(13) 0.0115(12) 0.0013(13)
C8 0.0276(13) 0.0325(16) 0.0392(17) 0.0062(13) 0.0121(12) 0.0013(12)
C9 0.0282(13) 0.0336(17) 0.0388(17) 0.0055(13) 0.0038(12) 0.0002(12)
C10 0.0365(15) 0.0371(18) 0.0438(18) -0.0033(14) 0.0098(14) -0.0026(13)
C11 0.0334(15) 0.0376(18) 0.062(2) -0.0060(16) 0.0170(15) 0.0031(13)
C12 0.0331(16) 0.047(2) 0.060(2) 0.0034(17) 0.0008(15) 0.0143(14)
C13 0.0412(16) 0.0421(19) 0.0399(17) 0.0032(15) 0.0029(14) 0.0078(14)
C14 0.0357(15) 0.0237(15) 0.0366(16) -0.0023(12) 0.0078(13) -0.0014(12)
C15 0.0436(16) 0.0306(16) 0.0406(17) 0.0055(13) 0.0195(14) 0.0018(13)
C16 0.0456(18) 0.056(2) 0.055(2) 0.0058(17) 0.0255(16) -0.0072(15)
C17 0.076(2) 0.061(2) 0.044(2) 0.0074(17) 0.0274(18) 0.0104(19)
O1 0.0391(11) 0.0430(13) 0.0466(12) -0.0063(10) 0.0176(10) -0.0089(9)
O2 0.0459(11) 0.0330(12) 0.0485(12) 0.0030(9) 0.0267(10) 0.0029(9)
O3 0.0339(10) 0.0432(13) 0.0444(12) -0.0014(10) 0.0016(9) 0.0049(9)

loop_
_atom_type_symbol
_atom_type_description
_atom_type_scat_dispersion_real
_atom_type_scat_dispersion_imag
_atom_type_scat_source
C C 0.0033 0.0016 'International Tables Vol C Tables 4.2.6.8 and 6.1.1.4'
H H 0.0000 0.0000 'International Tables Vol C Tables 4.2.6.8 and 6.1.1.4'
O O 0.0106 0.0060 'International Tables Vol C Tables 4.2.6.8 and 6.1.1.4'

loop_
_geom_angle_atom_site_label_1
_geom_angle_atom_site_label_2
_geom_angle_atom_site_label_3
_geom_angle
O1 C1 O2 121.3(2)
O1 C1 C2 127.5(3)
O2 C1 C2 111.3(2)
C1 C2 C4 109.3(2)
C1 C2 C5 107.9(2)
C4 C2 C5 110.9(3)
C1 C2 C3 109.1(2)
C4 C2 C3 109.2(3)
C5 C2 C3 110.4(3)
C2 C3 H3A 109.5
C2 C3 H3B 109.5
H3A C3 H3B 109.5
C2 C3 H3C 109.5
H3A C3 H3C 109.5
H3B C3 H3C 109.5
C2 C4 H4A 109.5
C2 C4 H4B 109.5
H4A C4 H4B 109.5
C2 C4 H4C 109.5
H4A C4 H4C 109.5
H4B C4 H4C 109.5
C2 C5 H5A 109.5
C2 C5 H5B 109.5
H5A C5 H5B 109.5
C2 C5 H5C 109.5
H5A C5 H5C 109.5
H5B C5 H5C 109.5
C7 C6 O2 115.6(2)
C7 C6 C14 130.2(2)
O2 C6 C14 113.6(2)
C6 C7 C8 129.6(3)
C6 C7 H7 115.2
C8 C7 H7 115.2
C9 C8 C13 117.8(3)
C9 C8 C7 123.8(2)
C13 C8 C7 118.3(2)
C10 C9 C8 121.0(3)
C10 C9 H9 119.5
C8 C9 H9 119.5
C11 C10 C9 120.3(3)
C11 C10 H10 119.9
C9 C10 H10 119.9
C12 C11 C10 119.6(3)
C12 C11 H11 120.2
C10 C11 H11 120.2
C11 C12 C13 120.4(3)
C11 C12 H12 119.8
C13 C12 H12 119.8
C12 C13 C8 120.8(3)
C12 C13 H13 119.6
C8 C13 H13 119.6
O3 C14 C15 120.8(2)
O3 C14 C6 118.4(2)
C15 C14 C6 120.7(2)
C16 C15 C17 123.9(3)
C16 C15 C14 119.7(3)
C17 C15 C14 116.2(3)
C15 C16 H16A 120.0
C15 C16 H16B 120.0
H16A C16 H16B 120.0
C15 C17 H17A 109.5
C15 C17 H17B 109.5
H17A C17 H17B 109.5
C15 C17 H17C 109.5
H17A C17 H17C 109.5
H17B C17 H17C 109.5
C1 O2 C6 117.4(2)

loop_
_geom_bond_atom_site_label_1
_geom_bond_atom_site_label_2
_geom_bond_distance
C1 O1 1.199(3)
C1 O2 1.369(3)
C1 C2 1.509(4)
C2 C4 1.518(4)
C2 C5 1.529(4)
C2 C3 1.535(4)
C3 H3A 0.9800
C3 H3B 0.9800
C3 H3C 0.9800
C4 H4A 0.9800
C4 H4B 0.9800
C4 H4C 0.9800
C5 H5A 0.9800
C5 H5B 0.9800
C5 H5C 0.9800
C6 C7 1.336(4)
C6 O2 1.400(3)
C6 C14 1.495(4)
C7 C8 1.471(4)
C7 H7 0.9500
C8 C9 1.388(4)
C8 C13 1.399(4)
C9 C10 1.384(4)
C9 H9 0.9500
C10 C11 1.377(4)
C10 H10 0.9500
C11 C12 1.377(4)
C11 H11 0.9500
C12 C13 1.380(4)
C12 H12 0.9500
C13 H13 0.9500
C14 O3 1.221(3)
C14 C15 1.490(4)
C15 C16 1.342(4)
C15 C17 1.475(4)
C16 H16A 0.9500
C16 H16B 0.9500
C17 H17A 0.9800
C17 H17B 0.9800
C17 H17C 0.9800

loop_
_geom_torsion_atom_site_label_1
_geom_torsion_atom_site_label_2
_geom_torsion_atom_site_label_3
_geom_torsion_atom_site_label_4
_geom_torsion
O1 C1 C2 C4 5.3(4)
O2 C1 C2 C4 -174.9(2)
O1 C1 C2 C5 -115.4(3)
O2 C1 C2 C5 64.4(3)
O1 C1 C2 C3 124.6(3)
O2 C1 C2 C3 -55.6(3)
O2 C6 C7 C8 -165.1(3)
C14 C6 C7 C8 4.8(5)
C6 C7 C8 C9 27.7(5)
C6 C7 C8 C13 -156.2(3)
C13 C8 C9 C10 2.6(4)
C7 C8 C9 C10 178.8(3)
C8 C9 C10 C11 -1.6(4)
C9 C10 C11 C12 -0.6(4)
C10 C11 C12 C13 1.7(5)
C11 C12 C13 C8 -0.6(5)
C9 C8 C13 C12 -1.6(4)
C7 C8 C13 C12 -178.0(3)
C7 C6 C14 O3 -135.5(3)
O2 C6 C14 O3 34.5(4)
C7 C6 C14 C15 46.3(4)
O2 C6 C14 C15 -143.7(2)
O3 C14 C15 C16 -149.7(3)
C6 C14 C15 C16 28.5(4)
O3 C14 C15 C17 25.2(4)
C6 C14 C15 C17 -156.6(3)
O1 C1 O2 C6 11.6(4)
C2 C1 O2 C6 -168.2(2)
C7 C6 O2 C1 -136.3(3)
C14 C6 O2 C1 52.1(3)
